data_7053403
loop_
_publ_author_name
'Dechambenoit, Pierre'
'Ferlay, Sylvie'
'Kyritsakas, Nathalie'
'Hosseini, Mir Wais'

_publ_section_title
;
 Amidinium based ionic liquids
;
_journal_issue 6
_journal_name_full 'New Journal of Chemistry'
_journal_page_first 1184
_journal_paper_doi 10.1039/b9nj00625g
_journal_volume 34
_journal_year 2010
_chemical_formula_moiety 'C13 H19 N2, F6 P'
_chemical_formula_sum 'C13 H19 F6 N2 P'
_chemical_formula_weight 348.27
_chemical_name_systematic
;
?
;
_space_group_IT_number 15
_symmetry_cell_setting monoclinic
_symmetry_space_group_name_Hall '-C 2yc'
_symmetry_space_group_name_H-M 'C 1 2/c 1'
_atom_sites_solution_hydrogens geom
_atom_sites_solution_primary direct
_atom_sites_solution_secondary difmap
_audit_creation_method SHELXL-97
_cell_angle_alpha 90.00
_cell_angle_beta 92.798(2)
_cell_angle_gamma 90.00
_cell_formula_units_Z 8
_cell_length_a 15.8396(12)
_cell_length_b 7.3779(6)
_cell_length_c 26.074(2)
_cell_measurement_reflns_used 1197
_cell_measurement_temperature 173(2)
_cell_measurement_theta_max 27.30
_cell_measurement_theta_min 3.05
_cell_volume 3043.5(4)
_computing_cell_refinement 'Bruker SMART'
_computing_data_collection 'Bruker SMART'
_computing_data_reduction 'Bruker SAINT'
_computing_molecular_graphics 'Bruker SHELXTL'
_computing_publication_material 'Bruker SHELXTL'
_computing_structure_refinement 'SHELXL-97 (Sheldrick, 1997)'
_computing_structure_solution 'SHELXS-97 (Sheldrick, 1990)'
_diffrn_ambient_temperature 173(2)
_diffrn_measured_fraction_theta_full 0.995
_diffrn_measured_fraction_theta_max 0.995
_diffrn_measurement_device_type 'CCD area detector'
_diffrn_measurement_method 'phi and omega scans'
_diffrn_radiation_monochromator graphite
_diffrn_radiation_source 'fine-focus sealed tube'
_diffrn_radiation_type MoK\a
_diffrn_radiation_wavelength 0.71073
_diffrn_reflns_av_R_equivalents 0.0294
_diffrn_reflns_av_sigmaI/netI 0.0307
_diffrn_reflns_limit_h_max 19
_diffrn_reflns_limit_h_min -20
_diffrn_reflns_limit_k_max 9
_diffrn_reflns_limit_k_min -9
_diffrn_reflns_limit_l_max 33
_diffrn_reflns_limit_l_min -33
_diffrn_reflns_number 12587
_diffrn_reflns_theta_full 27.57
_diffrn_reflns_theta_max 27.57
_diffrn_reflns_theta_min 2.95
_exptl_absorpt_coefficient_mu 0.242
_exptl_absorpt_correction_T_max 0.9880
_exptl_absorpt_correction_T_min 0.9716
_exptl_absorpt_correction_type multi-scan
_exptl_absorpt_process_details sadabs
_exptl_crystal_colour colorless
_exptl_crystal_density_diffrn 1.520
_exptl_crystal_density_meas ?
_exptl_crystal_density_method 'not measured'
_exptl_crystal_description prism
_exptl_crystal_F_000 1440
_exptl_crystal_size_max 0.12
_exptl_crystal_size_mid 0.10
_exptl_crystal_size_min 0.05
_refine_diff_density_max 0.615
_refine_diff_density_min -0.476
_refine_diff_density_rms 0.064
_refine_ls_extinction_method none
_refine_ls_goodness_of_fit_ref 1.028
_refine_ls_hydrogen_treatment constr
_refine_ls_matrix_type full
_refine_ls_number_parameters 201
_refine_ls_number_reflns 3523
_refine_ls_number_restraints 0
_refine_ls_restrained_S_all 1.028
_refine_ls_R_factor_all 0.0759
_refine_ls_R_factor_gt 0.0523
_refine_ls_shift/su_max 0.001
_refine_ls_shift/su_mean 0.000
_refine_ls_structure_factor_coef Fsqd
_refine_ls_weighting_details 'calc w=1/[\s^2^(Fo^2^)+(0.1160P)^2^+1.8186P] where P=(Fo^2^+2Fc^2^)/3'
_refine_ls_weighting_scheme calc
_refine_ls_wR_factor_gt 0.1585
_refine_ls_wR_factor_ref 0.1791
_reflns_number_gt 2554
_reflns_number_total 3523
_reflns_threshold_expression >2sigma(I)
_cod_data_source_file b9nj00625g.txt
_cod_data_source_block e999a
_cod_depositor_comments
;
The following automatic conversions were performed:

'_symmetry_cell_setting' value 'Monoclinic' changed to 'monoclinic'
according to /home/saulius/struct/CIF-dictionaries/cif_core.dic
dictionary named 'cif_core.dic' version 2.4.2 from 2011-04-26.

Automatic conversion script
Id: cif_fix_values 1891 2012-01-12 08:04:46Z andrius 

The following automatic conversions were performed:

'_exptl_crystal_density_meas' value 'none' was changed to '?' - the
value is perceived as not measured.

Automatic conversion script
Id: cif_fix_values 3008 2015-01-20 13:52:24Z robertas 
;
_cod_original_cell_volume 3043.4(4)
_cod_original_sg_symbol_H-M C2/c
_cod_database_code 7053403

loop_
_symmetry_equiv_pos_as_xyz
'x, y, z'
'-x, y, -z+1/2'
'x+1/2, y+1/2, z'
'-x+1/2, y+1/2, -z+1/2'
'-x, -y, -z'
'x, -y, z-1/2'
'-x+1/2, -y+1/2, -z'
'x+1/2, -y+1/2, z-1/2'

loop_
_atom_site_label
_atom_site_type_symbol
_atom_site_fract_x
_atom_site_fract_y
_atom_site_fract_z
_atom_site_U_iso_or_equiv
_atom_site_adp_type
_atom_site_occupancy
_atom_site_symmetry_multiplicity
_atom_site_calc_flag
_atom_site_refinement_flags
C1 C 0.36177(13) 0.3787(3) 0.11421(8) 0.0245(4) Uani 1 1 d .
N1 N 0.38446(12) 0.5511(3) 0.11556(7) 0.0273(4) Uani 1 1 d .
C2 C 0.39684(17) 0.6185(4) 0.06342(9) 0.0360(6) Uani 1 1 d .
H2A H 0.4544 0.6689 0.0606 0.043 Uiso 1 1 calc R
H2B H 0.3547 0.7130 0.0535 0.043 Uiso 1 1 calc R
C3 C 0.38422(17) 0.4491(4) 0.03014(10) 0.0358(6) Uani 1 1 d .
H3A H 0.3392 0.4678 0.0029 0.043 Uiso 1 1 calc R
H3B H 0.4372 0.4143 0.0141 0.043 Uiso 1 1 calc R
N2 N 0.35926(12) 0.3117(3) 0.06739(7) 0.0287(4) Uani 1 1 d .
C4 C 0.37537(15) 0.6804(3) 0.15720(10) 0.0313(5) Uani 1 1 d .
H4A H 0.3651 0.6138 0.1893 0.038 Uiso 1 1 calc R
H4B H 0.3257 0.7588 0.1491 0.038 Uiso 1 1 calc R
C5 C 0.45402(16) 0.7988(3) 0.16556(11) 0.0376(6) Uani 1 1 d .
H5A H 0.4609 0.8728 0.1344 0.045 Uiso 1 1 calc R
H5B H 0.4450 0.8829 0.1944 0.045 Uiso 1 1 calc R
C6 C 0.53495(17) 0.6940(4) 0.17721(12) 0.0423(6) Uani 1 1 d .
H6A H 0.5290 0.6203 0.2081 0.063 Uiso 1 1 calc R
H6B H 0.5820 0.7790 0.1829 0.063 Uiso 1 1 calc R
H6C H 0.5462 0.6148 0.1481 0.063 Uiso 1 1 calc R
C7 C 0.35520(17) 0.1220(4) 0.05189(10) 0.0370(6) Uani 1 1 d .
H7A H 0.4105 0.0836 0.0406 0.055 Uiso 1 1 calc R
H7B H 0.3127 0.1074 0.0236 0.055 Uiso 1 1 calc R
H7C H 0.3397 0.0474 0.0811 0.055 Uiso 1 1 calc R
C8 C 0.34043(13) 0.2730(3) 0.15991(8) 0.0240(4) Uani 1 1 d .
C9 C 0.39516(14) 0.2702(3) 0.20362(8) 0.0276(5) Uani 1 1 d .
H9 H 0.4467 0.3362 0.2040 0.033 Uiso 1 1 calc R
C10 C 0.37441(16) 0.1716(3) 0.24617(9) 0.0319(5) Uani 1 1 d .
H10 H 0.4109 0.1724 0.2762 0.038 Uiso 1 1 calc R
C11 C 0.30008(15) 0.0709(3) 0.24515(9) 0.0332(5) Uani 1 1 d .
H11 H 0.2862 0.0018 0.2743 0.040 Uiso 1 1 calc R
C12 C 0.24643(15) 0.0714(3) 0.20173(10) 0.0328(5) Uani 1 1 d .
H12 H 0.1959 0.0019 0.2011 0.039 Uiso 1 1 calc R
C13 C 0.26579(15) 0.1726(3) 0.15908(9) 0.0290(5) Uani 1 1 d .
H13 H 0.2284 0.1735 0.1295 0.035 Uiso 1 1 calc R
P1 P 0.87803(4) 0.66341(9) 0.41458(2) 0.0314(2) Uani 1 1 d .
F1 F 0.95234(12) 0.6935(3) 0.37682(7) 0.0615(5) Uani 1 1 d .
F2 F 0.91643(16) 0.4689(3) 0.42766(9) 0.0827(7) Uani 1 1 d .
F3 F 0.82208(14) 0.5785(4) 0.36908(9) 0.0886(8) Uani 1 1 d .
F4 F 0.80409(13) 0.6315(4) 0.45275(8) 0.0789(7) Uani 1 1 d .
F5 F 0.83926(18) 0.8531(3) 0.40160(11) 0.0926(9) Uani 1 1 d .
F6 F 0.93396(14) 0.7403(4) 0.46066(9) 0.0969(10) Uani 1 1 d .

loop_
_atom_site_aniso_label
_atom_site_aniso_U_11
_atom_site_aniso_U_22
_atom_site_aniso_U_33
_atom_site_aniso_U_23
_atom_site_aniso_U_13
_atom_site_aniso_U_12
C1 0.0212(9) 0.0250(10) 0.0275(11) 0.0018(9) 0.0033(8) 0.0011(8)
N1 0.0276(9) 0.0246(9) 0.0300(10) 0.0022(8) 0.0047(7) -0.0006(7)
C2 0.0411(13) 0.0335(13) 0.0337(13) 0.0101(10) 0.0059(10) -0.0031(10)
C3 0.0394(13) 0.0403(14) 0.0283(12) 0.0102(10) 0.0063(10) -0.0001(11)
N2 0.0329(10) 0.0291(10) 0.0243(9) 0.0004(8) 0.0040(7) -0.0009(8)
C4 0.0292(11) 0.0230(11) 0.0423(14) -0.0036(10) 0.0079(10) 0.0028(8)
C5 0.0358(13) 0.0256(12) 0.0519(16) -0.0063(11) 0.0059(11) -0.0031(10)
C6 0.0343(13) 0.0434(15) 0.0490(16) -0.0059(12) 0.0005(11) -0.0044(11)
C7 0.0452(14) 0.0334(13) 0.0324(13) -0.0068(10) 0.0034(11) -0.0016(11)
C8 0.0260(10) 0.0205(10) 0.0259(11) 0.0008(8) 0.0051(8) 0.0019(8)
C9 0.0284(10) 0.0260(11) 0.0284(11) -0.0010(9) 0.0013(9) -0.0005(9)
C10 0.0359(12) 0.0345(13) 0.0254(11) -0.0007(9) 0.0026(9) 0.0044(10)
C11 0.0385(13) 0.0310(12) 0.0309(12) 0.0045(10) 0.0114(10) 0.0032(10)
C12 0.0289(11) 0.0285(12) 0.0415(14) 0.0054(10) 0.0081(10) -0.0023(9)
C13 0.0294(11) 0.0264(11) 0.0315(12) 0.0000(9) 0.0036(9) -0.0010(9)
P1 0.0293(3) 0.0401(4) 0.0249(3) -0.0002(2) 0.0019(2) 0.0024(2)
F1 0.0517(11) 0.0786(14) 0.0561(11) 0.0068(10) 0.0222(9) -0.0061(9)
F2 0.1025(17) 0.0637(13) 0.0846(16) 0.0247(12) 0.0323(13) 0.0361(13)
F3 0.0627(13) 0.135(2) 0.0661(14) -0.0352(15) -0.0128(11) -0.0192(14)
F4 0.0530(11) 0.123(2) 0.0633(13) 0.0277(13) 0.0300(10) 0.0171(12)
F5 0.108(2) 0.0586(14) 0.113(2) 0.0304(13) 0.0285(16) 0.0377(13)
F6 0.0607(13) 0.158(3) 0.0704(14) -0.0681(17) -0.0170(11) 0.0116(15)

loop_
_atom_type_symbol
_atom_type_description
_atom_type_scat_dispersion_real
_atom_type_scat_dispersion_imag
_atom_type_scat_source
C C 0.0033 0.0016 'International Tables Vol C Tables 4.2.6.8 and 6.1.1.4'
F F 0.0171 0.0103 'International Tables Vol C Tables 4.2.6.8 and 6.1.1.4'
N N 0.0061 0.0033 'International Tables Vol C Tables 4.2.6.8 and 6.1.1.4'
P P 0.1023 0.0942 'International Tables Vol C Tables 4.2.6.8 and 6.1.1.4'
H H 0.0000 0.0000 'International Tables Vol C Tables 4.2.6.8 and 6.1.1.4'

loop_
_geom_angle_atom_site_label_1
_geom_angle_atom_site_label_2
_geom_angle_atom_site_label_3
_geom_angle
N2 C1 N1 112.45(19)
N2 C1 C8 123.6(2)
N1 C1 C8 124.0(2)
C1 N1 C4 127.82(19)
C1 N1 C2 110.46(19)
C4 N1 C2 119.32(19)
N1 C2 C3 103.20(19)
N1 C2 H2A 111.1
C3 C2 H2A 111.1
N1 C2 H2B 111.1
C3 C2 H2B 111.1
H2A C2 H2B 109.1
N2 C3 C2 102.73(19)
N2 C3 H3A 111.2
C2 C3 H3A 111.2
N2 C3 H3B 111.2
C2 C3 H3B 111.2
H3A C3 H3B 109.1
C1 N2 C7 128.1(2)
C1 N2 C3 110.93(19)
C7 N2 C3 119.2(2)
N1 C4 C5 111.76(19)
N1 C4 H4A 109.3
C5 C4 H4A 109.3
N1 C4 H4B 109.3
C5 C4 H4B 109.3
H4A C4 H4B 107.9
C6 C5 C4 114.4(2)
C6 C5 H5A 108.7
C4 C5 H5A 108.7
C6 C5 H5B 108.7
C4 C5 H5B 108.7
H5A C5 H5B 107.6
C5 C6 H6A 109.5
C5 C6 H6B 109.5
H6A C6 H6B 109.5
C5 C6 H6C 109.5
H6A C6 H6C 109.5
H6B C6 H6C 109.5
N2 C7 H7A 109.5
N2 C7 H7B 109.5
H7A C7 H7B 109.5
N2 C7 H7C 109.5
H7A C7 H7C 109.5
H7B C7 H7C 109.5
C13 C8 C9 119.8(2)
C13 C8 C1 119.7(2)
C9 C8 C1 120.55(19)
C10 C9 C8 120.0(2)
C10 C9 H9 120.0
C8 C9 H9 120.0
C9 C10 C11 120.0(2)
C9 C10 H10 120.0
C11 C10 H10 120.0
C12 C11 C10 120.0(2)
C12 C11 H11 120.0
C10 C11 H11 120.0
C11 C12 C13 120.5(2)
C11 C12 H12 119.8
C13 C12 H12 119.8
C12 C13 C8 119.6(2)
C12 C13 H13 120.2
C8 C13 H13 120.2
F5 P1 F6 92.49(16)
F5 P1 F3 89.56(17)
F6 P1 F3 177.81(16)
F5 P1 F1 92.06(13)
F6 P1 F1 90.94(12)
F3 P1 F1 89.74(12)
F5 P1 F2 179.28(16)
F6 P1 F2 88.07(15)
F3 P1 F2 89.87(16)
F1 P1 F2 88.38(12)
F5 P1 F4 88.53(13)
F6 P1 F4 88.85(14)
F3 P1 F4 90.45(13)
F1 P1 F4 179.38(12)
F2 P1 F4 91.03(13)

loop_
_geom_bond_atom_site_label_1
_geom_bond_atom_site_label_2
_geom_bond_distance
C1 N2 1.316(3)
C1 N1 1.322(3)
C1 C8 1.477(3)
N1 C4 1.458(3)
N1 C2 1.470(3)
C2 C3 1.530(4)
C2 H2A 0.9900
C2 H2B 0.9900
C3 N2 1.471(3)
C3 H3A 0.9900
C3 H3B 0.9900
N2 C7 1.458(3)
C4 C5 1.528(3)
C4 H4A 0.9900
C4 H4B 0.9900
C5 C6 1.515(4)
C5 H5A 0.9900
C5 H5B 0.9900
C6 H6A 0.9800
C6 H6B 0.9800
C6 H6C 0.9800
C7 H7A 0.9800
C7 H7B 0.9800
C7 H7C 0.9800
C8 C13 1.394(3)
C8 C9 1.398(3)
C9 C10 1.380(3)
C9 H9 0.9500
C10 C11 1.391(3)
C10 H10 0.9500
C11 C12 1.382(3)
C11 H11 0.9500
C12 C13 1.386(3)
C12 H12 0.9500
C13 H13 0.9500
P1 F5 1.559(2)
P1 F6 1.564(2)
P1 F3 1.576(2)
P1 F1 1.5865(17)
P1 F2 1.589(2)
P1 F4 1.5910(19)
